data_4029600
loop_
_publ_author_name
'Mitra, Tapobrata'
'Jana, Saibal'
'Pandey, Sharmila'
'Bhattacharya, Prabuddha'
'Khamrai, Uttam K.'
'Anoop, Anakuthil'
'Basak, Amit'

_publ_section_title
;
 Asymmetric garratt-braverman cyclization: a route to axially chiral aryl
 naphthalene-amino Acid hybrids.
;
_journal_issue 12
_journal_name_full 'The Journal of organic chemistry'
_journal_page_first 5608
_journal_page_last 5616
_journal_paper_doi 10.1021/jo500771g
_journal_volume 79
_journal_year 2014
_chemical_formula_sum 'C40 H32 N2 O8 S'
_chemical_formula_weight 700.74
_chemical_name_systematic
;
?
;
_space_group_IT_number 4
_symmetry_space_group_name_Hall 'P 2yb'
_symmetry_space_group_name_H-M 'P 1 21 1'
_atom_sites_solution_hydrogens geom
_atom_sites_solution_primary direct
_atom_sites_solution_secondary difmap
_audit_creation_method SHELXL-97
_cell_angle_alpha 90.00
_cell_angle_beta 92.786(6)
_cell_angle_gamma 90.00
_cell_formula_units_Z 2
_cell_length_a 10.603(2)
_cell_length_b 14.746(3)
_cell_length_c 10.890(2)
_cell_measurement_temperature 293(2)
_cell_volume 1700.7(6)
_computing_structure_refinement 'SHELXL-97 (Sheldrick, 1997)'
_computing_structure_solution 'SHELXS-97 (Sheldrick, 1990)'
_diffrn_ambient_temperature 293(2)
_diffrn_measured_fraction_theta_full 0.996
_diffrn_measured_fraction_theta_max 0.996
_diffrn_radiation_monochromator graphite
_diffrn_radiation_source 'fine-focus sealed tube'
_diffrn_radiation_type MoK\a
_diffrn_radiation_wavelength 0.71073
_diffrn_reflns_av_R_equivalents 0.0952
_diffrn_reflns_av_sigmaI/netI 0.0988
_diffrn_reflns_limit_h_max 12
_diffrn_reflns_limit_h_min -12
_diffrn_reflns_limit_k_max 17
_diffrn_reflns_limit_k_min -17
_diffrn_reflns_limit_l_max 12
_diffrn_reflns_limit_l_min -10
_diffrn_reflns_number 19514
_diffrn_reflns_theta_full 24.60
_diffrn_reflns_theta_max 24.60
_diffrn_reflns_theta_min 1.87
_exptl_absorpt_coefficient_mu 0.154
_exptl_crystal_density_diffrn 1.368
_exptl_crystal_density_method 'not measured'
_exptl_crystal_F_000 732
_refine_diff_density_max 0.169
_refine_diff_density_min -0.210
_refine_diff_density_rms 0.040
_refine_ls_abs_structure_details 'Flack H D (1983), Acta Cryst. A39, 876-881'
_refine_ls_abs_structure_Flack -0.02(10)
_refine_ls_extinction_method none
_refine_ls_goodness_of_fit_ref 0.986
_refine_ls_hydrogen_treatment mixed
_refine_ls_matrix_type full
_refine_ls_number_parameters 460
_refine_ls_number_reflns 5710
_refine_ls_number_restraints 1
_refine_ls_restrained_S_all 0.986
_refine_ls_R_factor_all 0.1217
_refine_ls_R_factor_gt 0.0519
_refine_ls_shift/su_max 0.021
_refine_ls_shift/su_mean 0.004
_refine_ls_structure_factor_coef Fsqd
_refine_ls_weighting_details 'calc w=1/[\s^2^(Fo^2^)+(0.0297P)^2^+0.0000P] where P=(Fo^2^+2Fc^2^)/3'
_refine_ls_weighting_scheme calc
_refine_ls_wR_factor_gt 0.0778
_refine_ls_wR_factor_ref 0.0976
_reflns_number_gt 3200
_reflns_number_total 5710
_reflns_threshold_expression >2sigma(I)
_cod_data_source_file jo500771g_si_001.cif
_cod_data_source_block shelxl
_cod_depositor_comments 'Adding full bibliography for 4029600--4029601.cif.'
_cod_original_formula_sum 'C20 H16 N O4 S0.50'
_cod_database_code 4029600

loop_
_symmetry_equiv_pos_as_xyz
'x, y, z'
'-x, y+1/2, -z'

loop_
_atom_site_label
_atom_site_type_symbol
_atom_site_fract_x
_atom_site_fract_y
_atom_site_fract_z
_atom_site_U_iso_or_equiv
_atom_site_adp_type
_atom_site_occupancy
_atom_site_symmetry_multiplicity
_atom_site_calc_flag
_atom_site_refinement_flags
S1 S 0.58324(12) 0.49830(9) 0.29897(11) 0.0567(3) Uani 1 1 d .
C1 C 0.4314(4) 0.3433(3) -0.2175(4) 0.0390(11) Uani 1 1 d .
C5 C 0.3283(4) 0.3429(3) -0.0213(4) 0.0366(10) Uani 1 1 d .
C6 C 0.4279(4) 0.3743(3) -0.0946(4) 0.0374(11) Uani 1 1 d .
C10 C 0.4102(4) 0.4344(3) 0.1495(4) 0.0377(11) Uani 1 1 d .
C8 C 0.3224(4) 0.3736(3) 0.1029(4) 0.0392(11) Uani 1 1 d .
C4 C 0.2377(4) 0.2824(3) -0.0757(4) 0.0464(12) Uani 1 1 d .
H4 H 0.1725 0.2610 -0.0295 0.056 Uiso 1 1 calc R
C7 C 0.5192(4) 0.4350(3) -0.0417(4) 0.0400(11) Uani 1 1 d .
H7 H 0.5858 0.4544 -0.0875 0.048 Uiso 1 1 calc R
O3 O 0.3088(3) 0.1263(2) 0.1170(3) 0.0675(10) Uani 1 1 d .
O6 O 0.5233(3) 0.4531(2) -0.3444(3) 0.0711(10) Uani 1 1 d .
O4 O 0.3735(3) 0.2838(2) 0.4308(3) 0.0716(10) Uani 1 1 d .
C13 C 0.2173(4) 0.3390(3) 0.1784(4) 0.0409(11) Uani 1 1 d .
N1 N 0.6394(3) 0.3279(2) -0.3106(3) 0.0422(9) Uani 1 1 d .
C29 C 0.6594(5) 0.2401(3) -0.2729(4) 0.0513(13) Uani 1 1 d .
C28 C 0.5322(4) 0.3797(3) -0.2958(4) 0.0438(12) Uani 1 1 d .
C39 C 0.2131(4) 0.2500(3) 0.2188(4) 0.0459(12) Uani 1 1 d .
O5 O 0.5626(4) 0.2185(2) 0.4265(3) 0.0673(10) Uani 1 1 d .
C9 C 0.5096(4) 0.4647(3) 0.0751(4) 0.0390(11) Uani 1 1 d .
O2 O 0.6516(3) 0.4147(2) 0.3216(3) 0.0694(9) Uani 1 1 d .
C31 C 0.7442(4) 0.3624(3) -0.3818(4) 0.0451(12) Uani 1 1 d .
H31 H 0.7115 0.3888 -0.4595 0.054 Uiso 1 1 calc R
C2 C 0.3422(4) 0.2859(3) -0.2667(4) 0.0546(13) Uani 1 1 d .
H2 H 0.3458 0.2669 -0.3479 0.066 Uiso 1 1 calc R
O8 O 0.7657(3) 0.2090(2) -0.3216(3) 0.0714(10) Uani 1 1 d .
O7 O 0.5988(3) 0.1940(2) -0.2063(3) 0.0676(10) Uani 1 1 d .
N2 N 0.4305(4) 0.1952(2) 0.2646(3) 0.0511(10) Uani 1 1 d .
O1 O 0.6073(3) 0.5727(2) 0.3820(3) 0.0725(10) Uani 1 1 d .
C3 C 0.2448(4) 0.2554(3) -0.1947(4) 0.0521(13) Uani 1 1 d .
H3 H 0.1841 0.2161 -0.2287 0.063 Uiso 1 1 calc R
C25 C 0.4457(6) 0.2379(4) 0.3790(5) 0.0587(14) Uani 1 1 d .
C20 C 0.6007(5) 0.2022(4) 0.1235(5) 0.0791(16) Uani 1 1 d .
H20A H 0.5410 0.1981 0.0533 0.095 Uiso 1 1 calc R
H20B H 0.6072 0.2656 0.1466 0.095 Uiso 1 1 calc R
C38 C 0.9052(5) 0.5288(3) -0.4784(5) 0.0585(14) Uani 1 1 d .
H38 H 0.8230 0.5487 -0.4958 0.070 Uiso 1 1 calc R
C33 C 0.9296(4) 0.4677(3) -0.3853(4) 0.0480(12) Uani 1 1 d .
C14 C 0.1174(4) 0.3957(3) 0.2017(4) 0.0550(13) Uani 1 1 d .
H14 H 0.1196 0.4560 0.1766 0.066 Uiso 1 1 calc R
C21 C 0.7279(5) 0.1710(4) 0.0841(5) 0.0676(15) Uani 1 1 d .
C11 C 0.6008(4) 0.5288(3) 0.1425(4) 0.0528(13) Uani 1 1 d .
H11A H 0.5777 0.5916 0.1276 0.063 Uiso 1 1 calc R
H11B H 0.6867 0.5191 0.1186 0.063 Uiso 1 1 calc R
C37 C 1.0023(6) 0.5609(3) -0.5464(5) 0.0675(15) Uani 1 1 d .
H37 H 0.9849 0.6031 -0.6083 0.081 Uiso 1 1 calc R
C40 C 0.1083(5) 0.2178(4) 0.2755(4) 0.0668(15) Uani 1 1 d .
H40 H 0.1046 0.1573 0.2992 0.080 Uiso 1 1 calc R
C15 C 0.0131(5) 0.3636(4) 0.2625(4) 0.0718(16) Uani 1 1 d .
H15 H -0.0533 0.4023 0.2793 0.086 Uiso 1 1 calc R
C17 C 0.3175(5) 0.1853(3) 0.1952(4) 0.0517(12) Uani 1 1 d .
C12 C 0.4194(4) 0.4730(3) 0.2769(4) 0.0501(12) Uani 1 1 d .
H12A H 0.3929 0.4291 0.3367 0.060 Uiso 1 1 calc R
H12B H 0.3684 0.5273 0.2826 0.060 Uiso 1 1 calc R
C16 C 0.0102(5) 0.2748(5) 0.2969(5) 0.0759(16) Uani 1 1 d .
H16 H -0.0597 0.2526 0.3356 0.091 Uiso 1 1 calc R
C30 C 0.8119(4) 0.2748(3) -0.4052(5) 0.0648(15) Uani 1 1 d .
H30A H 0.7950 0.2553 -0.4895 0.078 Uiso 1 1 calc R
H30B H 0.9023 0.2826 -0.3914 0.078 Uiso 1 1 calc R
C19 C 0.6240(6) 0.1548(4) 0.3501(5) 0.098(2) Uani 1 1 d .
H19A H 0.6276 0.0956 0.3889 0.117 Uiso 1 1 calc R
H19B H 0.7095 0.1745 0.3365 0.117 Uiso 1 1 calc R
C32 C 0.8249(4) 0.4307(3) -0.3106(4) 0.0588(13) Uani 1 1 d .
H32A H 0.8613 0.4022 -0.2369 0.071 Uiso 1 1 calc R
H32B H 0.7720 0.4805 -0.2856 0.071 Uiso 1 1 calc R
C35 C 1.1477(5) 0.4692(4) -0.4347(6) 0.0849(18) Uani 1 1 d .
H35 H 1.2292 0.4469 -0.4210 0.102 Uiso 1 1 calc R
C34 C 1.0518(5) 0.4393(3) -0.3643(5) 0.0667(15) Uani 1 1 d .
H34 H 1.0705 0.3987 -0.3006 0.080 Uiso 1 1 calc R
C18 C 0.5472(5) 0.1503(3) 0.2293(4) 0.0544(13) Uani 1 1 d .
H18 H 0.5304 0.0872 0.2058 0.065 Uiso 1 1 calc R
C24 C 0.9603(6) 0.1220(6) -0.0037(6) 0.102(3) Uani 1 1 d .
H24 H 1.0374 0.1058 -0.0345 0.123 Uiso 1 1 calc R
C26 C 0.7755(5) 0.0856(4) 0.1036(5) 0.0824(17) Uani 1 1 d .
H26 H 0.7283 0.0432 0.1448 0.099 Uiso 1 1 calc R
C36 C 1.1223(6) 0.5319(4) -0.5247(6) 0.0807(19) Uani 1 1 d .
H36 H 1.1869 0.5545 -0.5707 0.097 Uiso 1 1 calc R
C23 C 0.9129(6) 0.2049(7) -0.0237(6) 0.117(3) Uani 1 1 d .
H23 H 0.9589 0.2463 -0.0679 0.140 Uiso 1 1 calc R
C22 C 0.7995(5) 0.2310(4) 0.0182(5) 0.0871(19) Uani 1 1 d .
H22 H 0.7698 0.2894 0.0027 0.105 Uiso 1 1 calc R
C27 C 0.8936(6) 0.0610(5) 0.0631(6) 0.095(2) Uani 1 1 d .
H27 H 0.9267 0.0039 0.0810 0.114 Uiso 1 1 calc R

loop_
_atom_site_aniso_label
_atom_site_aniso_U_11
_atom_site_aniso_U_22
_atom_site_aniso_U_33
_atom_site_aniso_U_23
_atom_site_aniso_U_13
_atom_site_aniso_U_12
S1 0.0695(9) 0.0545(8) 0.0454(8) 0.0024(7) -0.0052(6) -0.0100(8)
C1 0.037(3) 0.039(3) 0.042(3) -0.004(2) 0.011(2) 0.003(2)
C5 0.036(3) 0.037(3) 0.037(3) 0.005(2) 0.008(2) -0.001(2)
C6 0.039(3) 0.038(3) 0.036(3) 0.001(2) 0.005(2) 0.009(2)
C10 0.042(3) 0.038(3) 0.034(3) 0.003(2) 0.005(2) -0.002(2)
C8 0.042(3) 0.045(3) 0.032(3) 0.000(2) 0.009(2) 0.001(2)
C4 0.043(3) 0.058(3) 0.039(3) 0.004(3) 0.008(2) 0.001(3)
C7 0.038(3) 0.038(3) 0.044(3) 0.005(2) 0.009(2) -0.003(2)
O3 0.076(3) 0.061(2) 0.063(2) -0.0196(19) -0.0126(18) 0.0059(19)
O6 0.083(3) 0.055(2) 0.078(2) 0.0308(19) 0.0371(19) 0.0206(19)
O4 0.098(3) 0.075(3) 0.043(2) -0.0079(19) 0.0106(19) 0.010(2)
C13 0.043(3) 0.045(3) 0.035(3) -0.004(2) 0.010(2) -0.006(2)
N1 0.045(2) 0.041(2) 0.042(2) 0.0013(19) 0.0115(19) -0.002(2)
C29 0.050(3) 0.052(4) 0.052(3) -0.006(3) -0.004(3) -0.001(3)
C28 0.053(3) 0.047(3) 0.033(3) 0.001(2) 0.009(2) 0.007(3)
C39 0.056(3) 0.051(3) 0.032(3) -0.002(2) 0.014(2) -0.004(3)
O5 0.078(3) 0.069(2) 0.053(2) -0.0066(19) -0.0085(19) -0.003(2)
C9 0.046(3) 0.029(2) 0.043(3) 0.005(2) 0.005(2) -0.003(2)
O2 0.085(2) 0.058(2) 0.064(2) 0.0097(18) -0.0122(18) 0.006(2)
C31 0.051(3) 0.047(3) 0.039(3) -0.004(2) 0.010(2) -0.005(2)
C2 0.063(3) 0.062(3) 0.040(3) -0.006(3) 0.010(3) 0.001(3)
O8 0.062(2) 0.058(2) 0.096(3) -0.009(2) 0.020(2) 0.010(2)
O7 0.067(2) 0.053(2) 0.083(3) 0.015(2) 0.0097(19) 0.0022(19)
N2 0.061(3) 0.052(3) 0.039(2) -0.004(2) -0.004(2) 0.001(2)
O1 0.099(3) 0.065(2) 0.052(2) -0.0056(19) -0.0149(18) -0.020(2)
C3 0.052(3) 0.060(3) 0.044(3) -0.005(3) 0.000(2) -0.012(3)
C25 0.076(4) 0.053(4) 0.047(4) 0.008(3) 0.000(3) -0.004(3)
C20 0.075(4) 0.068(4) 0.096(5) 0.014(3) 0.017(3) 0.003(3)
C38 0.062(3) 0.054(3) 0.060(3) -0.007(3) 0.006(3) -0.003(3)
C33 0.047(3) 0.047(3) 0.051(3) -0.008(2) 0.007(3) -0.010(2)
C14 0.059(3) 0.056(3) 0.051(3) -0.005(3) 0.019(3) 0.006(3)
C21 0.061(4) 0.074(4) 0.068(4) -0.007(3) -0.001(3) -0.004(3)
C11 0.063(3) 0.044(3) 0.052(3) 0.005(2) 0.010(2) -0.010(2)
C37 0.093(4) 0.052(3) 0.058(4) 0.004(3) 0.011(3) -0.015(3)
C40 0.080(4) 0.061(4) 0.062(4) 0.003(3) 0.027(3) -0.013(3)
C15 0.054(3) 0.096(5) 0.068(4) -0.025(3) 0.025(3) -0.002(3)
C17 0.071(4) 0.043(3) 0.041(3) 0.011(3) 0.008(3) -0.003(3)
C12 0.057(3) 0.052(3) 0.041(3) 0.004(2) 0.007(2) -0.011(2)
C16 0.078(4) 0.095(5) 0.057(4) -0.004(4) 0.025(3) -0.026(4)
C30 0.051(3) 0.063(3) 0.082(4) -0.026(3) 0.021(3) -0.011(3)
C19 0.085(5) 0.124(6) 0.080(4) -0.037(4) -0.032(4) 0.035(4)
C32 0.065(3) 0.060(3) 0.052(3) -0.007(3) 0.005(3) -0.003(3)
C35 0.058(4) 0.072(4) 0.125(5) 0.007(4) 0.008(4) -0.013(3)
C34 0.066(4) 0.056(3) 0.077(4) 0.012(3) -0.003(3) -0.011(3)
C18 0.063(4) 0.046(3) 0.054(3) -0.009(3) 0.001(3) 0.004(3)
C24 0.051(5) 0.167(9) 0.089(5) -0.018(5) 0.009(4) 0.004(5)
C26 0.068(4) 0.070(4) 0.110(5) -0.016(4) 0.014(4) -0.009(4)
C36 0.075(5) 0.065(4) 0.104(5) -0.004(4) 0.027(4) -0.023(3)
C23 0.055(5) 0.179(8) 0.117(6) 0.027(6) 0.004(4) -0.019(5)
C22 0.054(4) 0.110(5) 0.096(5) 0.023(4) -0.006(3) -0.027(4)
C27 0.076(5) 0.105(5) 0.104(5) -0.025(4) 0.005(4) 0.001(4)

loop_
_atom_type_symbol
_atom_type_description
_atom_type_scat_dispersion_real
_atom_type_scat_dispersion_imag
_atom_type_scat_source
C C 0.0033 0.0016 'International Tables Vol C Tables 4.2.6.8 and 6.1.1.4'
H H 0.0000 0.0000 'International Tables Vol C Tables 4.2.6.8 and 6.1.1.4'
N N 0.0061 0.0033 'International Tables Vol C Tables 4.2.6.8 and 6.1.1.4'
O O 0.0106 0.0060 'International Tables Vol C Tables 4.2.6.8 and 6.1.1.4'
S S 0.1246 0.1234 'International Tables Vol C Tables 4.2.6.8 and 6.1.1.4'

loop_
_geom_angle_atom_site_label_1
_geom_angle_atom_site_label_2
_geom_angle_atom_site_label_3
_geom_angle
O1 S1 O2 118.1(2)
O1 S1 C12 112.8(2)
O2 S1 C12 108.8(2)
O1 S1 C11 112.7(2)
O2 S1 C11 107.7(2)
C12 S1 C11 94.0(2)
C2 C1 C6 121.5(4)
C2 C1 C28 120.0(4)
C6 C1 C28 118.3(4)
C4 C5 C8 122.3(4)
C4 C5 C6 118.3(4)
C8 C5 C6 119.5(4)
C1 C6 C7 122.6(4)
C1 C6 C5 118.5(4)
C7 C6 C5 119.0(4)
C8 C10 C9 120.0(4)
C8 C10 C12 127.0(4)
C9 C10 C12 112.9(4)
C10 C8 C5 119.8(4)
C10 C8 C13 121.8(4)
C5 C8 C13 118.4(4)
C3 C4 C5 120.9(4)
C9 C7 C6 120.4(4)
C14 C13 C39 118.5(4)
C14 C13 C8 119.3(4)
C39 C13 C8 122.1(4)
C29 N1 C28 126.9(4)
C29 N1 C31 111.9(4)
C28 N1 C31 121.0(4)
O7 C29 O8 121.7(5)
O7 C29 N1 129.4(5)
O8 C29 N1 108.9(4)
O6 C28 N1 119.3(4)
O6 C28 C1 121.9(4)
N1 C28 C1 118.7(4)
C40 C39 C13 120.5(5)
C40 C39 C17 118.4(4)
C13 C39 C17 121.0(4)
C25 O5 C19 110.6(4)
C7 C9 C10 121.4(4)
C7 C9 C11 125.6(4)
C10 C9 C11 113.0(4)
N1 C31 C30 99.8(3)
N1 C31 C32 112.5(3)
C30 C31 C32 113.4(4)
C1 C2 C3 119.8(4)
C29 O8 C30 109.7(4)
C17 N2 C25 126.1(4)
C17 N2 C18 121.6(4)
C25 N2 C18 112.0(4)
C4 C3 C2 121.1(4)
O4 C25 O5 122.7(5)
O4 C25 N2 129.3(5)
O5 C25 N2 108.0(5)
C21 C20 C18 115.8(4)
C33 C38 C37 120.2(5)
C34 C33 C38 117.8(4)
C34 C33 C32 121.0(5)
C38 C33 C32 121.2(4)
C13 C14 C15 120.8(5)
C26 C21 C22 117.4(5)
C26 C21 C20 124.4(5)
C22 C21 C20 118.2(5)
C9 C11 S1 102.3(3)
C36 C37 C38 121.2(5)
C16 C40 C39 120.0(5)
C16 C15 C14 118.9(5)
O3 C17 N2 119.2(4)
O3 C17 C39 123.0(5)
N2 C17 C39 117.7(4)
C10 C12 S1 102.9(3)
C40 C16 C15 121.2(5)
O8 C30 C31 107.0(3)
O5 C19 C18 107.1(4)
C31 C32 C33 112.2(4)
C36 C35 C34 119.5(5)
C33 C34 C35 121.9(5)
N2 C18 C19 100.1(4)
N2 C18 C20 108.8(4)
C19 C18 C20 115.7(5)
C23 C24 C27 119.1(7)
C21 C26 C27 121.3(6)
C37 C36 C35 119.4(5)
C24 C23 C22 122.3(7)
C23 C22 C21 120.5(7)
C24 C27 C26 119.3(7)

loop_
_geom_bond_atom_site_label_1
_geom_bond_atom_site_label_2
_geom_bond_distance
S1 O1 1.437(3)
S1 O2 1.445(3)
S1 C12 1.782(4)
S1 C11 1.781(4)
C1 C2 1.360(6)
C1 C6 1.416(5)
C1 C28 1.498(6)
C5 C4 1.419(5)
C5 C8 1.431(5)
C5 C6 1.431(5)
C6 C7 1.420(5)
C10 C8 1.372(5)
C10 C9 1.431(5)
C10 C12 1.498(5)
C8 C13 1.505(5)
C4 C3 1.361(5)
C7 C9 1.354(5)
O3 C17 1.218(5)
O6 C28 1.207(5)
O4 C25 1.185(6)
C13 C14 1.383(5)
C13 C39 1.385(5)
N1 C29 1.371(5)
N1 C28 1.386(5)
N1 C31 1.476(5)
C29 O7 1.203(5)
C29 O8 1.349(5)
C39 C40 1.381(6)
C39 C17 1.494(6)
O5 C25 1.350(6)
O5 C19 1.431(6)
C9 C11 1.515(5)
C31 C30 1.505(6)
C31 C32 1.511(5)
C2 C3 1.400(6)
O8 C30 1.433(5)
N2 C17 1.393(6)
N2 C25 1.398(6)
N2 C18 1.470(5)
C20 C21 1.507(6)
C20 C18 1.515(6)
C38 C33 1.372(6)
C38 C37 1.381(6)
C33 C34 1.371(6)
C33 C32 1.509(5)
C14 C15 1.400(6)
C21 C26 1.370(7)
C21 C22 1.388(7)
C37 C36 1.352(7)
C40 C16 1.366(7)
C15 C16 1.363(7)
C19 C18 1.515(6)
C35 C36 1.365(7)
C35 C34 1.375(6)
C24 C23 1.336(9)
C24 C27 1.374(8)
C26 C27 1.395(7)
C23 C22 1.362(8)
